data_7236452
loop_
_publ_author_name
'Patra, Dhananjaya'
'Lee, Jaehyuk'
'Lee, Jongbok'
'Sredojevic, Dusan N.'
'White, Andrew J. P.'
'Bazzi, Hassan S.'
'Brothers, Edward N.'
'Heeney, Martin'
'Fang, Lei'
'Yoon, Myung-Han'
'Al-Hashimi, Mohammed'

_publ_section_title
;
 Synthesis of low band gap polymers based on
 pyrrolo[3,2-d:4,5-d&#x2032;]bisthiazole (PBTz) and thienylenevinylene
 (TV) for organic thin-film transistors (OTFTs)
;
_journal_issue 9
_journal_name_full 'Journal of Materials Chemistry C'
_journal_page_first 2247
_journal_paper_doi 10.1039/C6TC04763G
_journal_volume 5
_journal_year 2017
_chemical_formula_moiety 'C40 H75 N3 S2 Si2'
_chemical_formula_sum 'C40 H75 N3 S2 Si2'
_chemical_formula_weight 718.33
_space_group_crystal_system triclinic
_space_group_IT_number 2
_space_group_name_Hall '-P 1'
_space_group_name_H-M_alt 'P -1'
_atom_sites_solution_hydrogens geom
_audit_creation_method SHELXL-2014/7
_audit_update_record
;
2016-11-01 deposited with the CCDC.
2017-01-05 downloaded from the CCDC.
;
_cell_angle_alpha 83.133(2)
_cell_angle_beta 82.326(2)
_cell_angle_gamma 74.997(3)
_cell_formula_units_Z 2
_cell_length_a 7.6455(3)
_cell_length_b 11.9092(3)
_cell_length_c 25.1027(6)
_cell_measurement_reflns_used 11796
_cell_measurement_temperature 173(2)
_cell_measurement_theta_max 32.8192
_cell_measurement_theta_min 3.0971
_cell_volume 2179.32(12)
_computing_cell_refinement 'CrysAlis RED, Oxford Diffraction Ltd'
_computing_data_collection 'CrysAlis CCD, Oxford Diffraction Ltd'
_computing_data_reduction 'CrysAlis RED, Oxford Diffraction Ltd'
_computing_molecular_graphics 'Bruker SHELXTL'
_computing_publication_material 'Bruker SHELXTL'
_computing_structure_refinement 'SHELXL-2014/7 (Sheldrick, 2014)'
_computing_structure_solution 'Bruker SHELXTL'
_diffrn_ambient_temperature 173(2)
_diffrn_detector_area_resol_mean 15.9825
_diffrn_measured_fraction_theta_full 0.995
_diffrn_measured_fraction_theta_max 0.870
_diffrn_measurement_device_type 'OD Xcalibur 3'
_diffrn_measurement_method 'omega scans'
_diffrn_radiation_type MoK\a
_diffrn_radiation_wavelength 0.71073
_diffrn_reflns_av_R_equivalents 0.0521
_diffrn_reflns_av_unetI/netI 0.1002
_diffrn_reflns_Laue_measured_fraction_full 0.995
_diffrn_reflns_Laue_measured_fraction_max 0.870
_diffrn_reflns_limit_h_max 11
_diffrn_reflns_limit_h_min -10
_diffrn_reflns_limit_k_max 16
_diffrn_reflns_limit_k_min -18
_diffrn_reflns_limit_l_max 34
_diffrn_reflns_limit_l_min -38
_diffrn_reflns_number 22907
_diffrn_reflns_point_group_measured_fraction_full 0.995
_diffrn_reflns_point_group_measured_fraction_max 0.870
_diffrn_reflns_theta_full 25.242
_diffrn_reflns_theta_max 32.894
_diffrn_reflns_theta_min 3.103
_exptl_absorpt_coefficient_mu 0.206
_exptl_absorpt_correction_T_max 0.988
_exptl_absorpt_correction_T_min 0.941
_exptl_absorpt_correction_type analytical
_exptl_absorpt_process_details
; 
CrysAlisPro, Oxford Diffraction Ltd., 
Version 1.171.34.36 (release 02-08-2010 CrysAlis171 .NET) 
(compiled Aug  2 2010,13:00:58) 
Analytical numeric absorption correction using a multifaceted crystal 
model based on expressions derived by R.C. Clark & J.S. Reid. 
(Clark, R. C. & Reid, J. S. (1995). Acta Cryst. A51, 887-897) 
;
_exptl_crystal_colour Colourless
_exptl_crystal_density_diffrn 1.095
_exptl_crystal_description 'tabular needles'
_exptl_crystal_F_000 792
_exptl_crystal_size_max 0.55
_exptl_crystal_size_mid 0.16
_exptl_crystal_size_min 0.06
_refine_diff_density_max 0.780
_refine_diff_density_min -0.599
_refine_diff_density_rms 0.080
_refine_ls_extinction_method none
_refine_ls_goodness_of_fit_ref 1.101
_refine_ls_hydrogen_treatment constr
_refine_ls_matrix_type full
_refine_ls_number_parameters 437
_refine_ls_number_reflns 14167
_refine_ls_number_restraints 0
_refine_ls_restrained_S_all 1.101
_refine_ls_R_factor_all 0.1175
_refine_ls_R_factor_gt 0.0794
_refine_ls_shift/su_max 0.000
_refine_ls_shift/su_mean 0.000
_refine_ls_structure_factor_coef Fsqd
_refine_ls_weighting_details 'w=1/[\s^2^(Fo^2^)+(0.0207P)^2^+3.8572P] where P=(Fo^2^+2Fc^2^)/3'
_refine_ls_weighting_scheme calc
_refine_ls_wR_factor_gt 0.1612
_refine_ls_wR_factor_ref 0.1774
_reflns_Friedel_coverage 0.000
_reflns_number_gt 9601
_reflns_number_total 14167
_reflns_threshold_expression 'I > 2\s(I)'
_cod_data_source_file c6tc04763g2.cif
_cod_data_source_block 2b
_cod_original_cell_volume 2179.31(12)
_cod_database_code 7236452
_shelx_shelxl_version_number 2014/7
_shelx_space_group_comment
; 
The symmetry employed for this shelxl refinement is uniquely defined 
by the following loop, which should always be used as a source of 
symmetry information in preference to the above space-group names. 
They are only intended as comments. 
;

loop_
_space_group_symop_operation_xyz
'x, y, z'
'-x, -y, -z'

loop_
_atom_site_label
_atom_site_type_symbol
_atom_site_fract_x
_atom_site_fract_y
_atom_site_fract_z
_atom_site_U_iso_or_equiv
_atom_site_adp_type
_atom_site_occupancy
_atom_site_site_symmetry_order
_atom_site_calc_flag
_atom_site_refinement_flags_posn
_atom_site_refinement_flags_adp
N1 N 0.4429(3) 0.46551(18) 0.28900(8) 0.0200(4) Uani 1 1 d . .
C2 C 0.3284(3) 0.5745(2) 0.29376(10) 0.0179(5) Uani 1 1 d . .
N3 N 0.1983(3) 0.63687(19) 0.26234(9) 0.0215(4) Uani 1 1 d . .
C4 C 0.1175(4) 0.7372(2) 0.28261(10) 0.0218(5) Uani 1 1 d . .
S5 S 0.20330(10) 0.75696(6) 0.34208(3) 0.02373(15) Uani 1 1 d . .
C6 C 0.3530(4) 0.6229(2) 0.33894(10) 0.0202(5) Uani 1 1 d . .
C7 C 0.4943(4) 0.5398(2) 0.36360(10) 0.0199(5) Uani 1 1 d . .
S8 S 0.62715(10) 0.50856(6) 0.41575(3) 0.02339(14) Uani 1 1 d . .
C9 C 0.7360(3) 0.3718(2) 0.39187(10) 0.0186(5) Uani 1 1 d . .
N10 N 0.6754(3) 0.35157(18) 0.34788(9) 0.0200(4) Uani 1 1 d . .
C11 C 0.5443(4) 0.4451(2) 0.33240(10) 0.0185(5) Uani 1 1 d . .
Si12 Si -0.07381(10) 0.85118(6) 0.25316(3) 0.01852(15) Uani 1 1 d . .
C13 C -0.1937(4) 0.7697(3) 0.21676(12) 0.0312(6) Uani 1 1 d . .
H13A H -0.0981 0.7235 0.1912 0.037 Uiso 1 1 calc R U
C14 C -0.2785(6) 0.6818(4) 0.25294(17) 0.0650(14) Uani 1 1 d . .
H14A H -0.3218 0.6345 0.2306 0.098 Uiso 1 1 calc R U
H14B H -0.3812 0.7232 0.2767 0.098 Uiso 1 1 calc R U
H14C H -0.1872 0.6308 0.2748 0.098 Uiso 1 1 calc R U
C15 C -0.3321(6) 0.8521(4) 0.1819(2) 0.0677(14) Uani 1 1 d . .
H15A H -0.3778 0.8065 0.1594 0.102 Uiso 1 1 calc R U
H15B H -0.2729 0.9069 0.1587 0.102 Uiso 1 1 calc R U
H15C H -0.4338 0.8957 0.2052 0.102 Uiso 1 1 calc R U
C16 C 0.0277(4) 0.9553(3) 0.20335(12) 0.0284(6) Uani 1 1 d . .
H16A H -0.0756 1.0155 0.1884 0.034 Uiso 1 1 calc R U
C17 C 0.1449(5) 0.8937(3) 0.15574(14) 0.0456(9) Uani 1 1 d . .
H17A H 0.1977 0.9499 0.1314 0.068 Uiso 1 1 calc R U
H17B H 0.0690 0.8616 0.1362 0.068 Uiso 1 1 calc R U
H17C H 0.2429 0.8303 0.1693 0.068 Uiso 1 1 calc R U
C18 C 0.1369(5) 1.0193(3) 0.23052(15) 0.0428(8) Uani 1 1 d . .
H18A H 0.1892 1.0712 0.2034 0.064 Uiso 1 1 calc R U
H18B H 0.2351 0.9622 0.2475 0.064 Uiso 1 1 calc R U
H18C H 0.0562 1.0654 0.2580 0.064 Uiso 1 1 calc R U
C19 C -0.2108(4) 0.9328(2) 0.31117(11) 0.0232(5) Uani 1 1 d . .
H19A H -0.1208 0.9571 0.3299 0.028 Uiso 1 1 calc R U
C20 C -0.3452(4) 1.0460(3) 0.29291(14) 0.0381(8) Uani 1 1 d . .
H20A H -0.3957 1.0913 0.3240 0.057 Uiso 1 1 calc R U
H20B H -0.4442 1.0273 0.2774 0.057 Uiso 1 1 calc R U
H20C H -0.2819 1.0919 0.2657 0.057 Uiso 1 1 calc R U
C21 C -0.3070(4) 0.8602(3) 0.35408(12) 0.0325(7) Uani 1 1 d . .
H21A H -0.3517 0.9037 0.3860 0.049 Uiso 1 1 calc R U
H21B H -0.2210 0.7864 0.3642 0.049 Uiso 1 1 calc R U
H21C H -0.4098 0.8440 0.3395 0.049 Uiso 1 1 calc R U
Si22 Si 0.91795(10) 0.26150(6) 0.42718(3) 0.01769(14) Uani 1 1 d . .
C23 C 1.0327(4) 0.3459(3) 0.46454(12) 0.0289(6) Uani 1 1 d . .
H23A H 0.9324 0.4035 0.4838 0.035 Uiso 1 1 calc R U
C24 C 1.1493(5) 0.4174(3) 0.42850(15) 0.0488(10) Uani 1 1 d . .
H24A H 1.1889 0.4670 0.4505 0.073 Uiso 1 1 calc R U
H24B H 1.0775 0.4665 0.4009 0.073 Uiso 1 1 calc R U
H24C H 1.2562 0.3647 0.4110 0.073 Uiso 1 1 calc R U
C25 C 1.1424(5) 0.2692(4) 0.50861(15) 0.0469(9) Uani 1 1 d . .
H25A H 1.1867 0.3186 0.5295 0.070 Uiso 1 1 calc R U
H25B H 1.2462 0.2130 0.4917 0.070 Uiso 1 1 calc R U
H25C H 1.0641 0.2271 0.5326 0.070 Uiso 1 1 calc R U
C26 C 0.8011(4) 0.1666(2) 0.47757(11) 0.0230(5) Uani 1 1 d . .
H26A H 0.8971 0.1105 0.4975 0.028 Uiso 1 1 calc R U
C27 C 0.6665(4) 0.2386(3) 0.51922(12) 0.0322(7) Uani 1 1 d . .
H27A H 0.6135 0.1862 0.5459 0.048 Uiso 1 1 calc R U
H27B H 0.5694 0.2937 0.5009 0.048 Uiso 1 1 calc R U
H27C H 0.7308 0.2817 0.5374 0.048 Uiso 1 1 calc R U
C28 C 0.7043(5) 0.0948(3) 0.45034(14) 0.0400(8) Uani 1 1 d . .
H28A H 0.6441 0.0479 0.4780 0.060 Uiso 1 1 calc R U
H28B H 0.7937 0.0431 0.4267 0.060 Uiso 1 1 calc R U
H28C H 0.6131 0.1475 0.4290 0.060 Uiso 1 1 calc R U
C29 C 1.0621(4) 0.1727(2) 0.37271(11) 0.0214(5) Uani 1 1 d . .
H29A H 0.9760 0.1426 0.3549 0.026 Uiso 1 1 calc R U
C30 C 1.1989(5) 0.0650(3) 0.39443(14) 0.0398(8) Uani 1 1 d . .
H30A H 1.2575 0.0170 0.3648 0.060 Uiso 1 1 calc R U
H30B H 1.1356 0.0195 0.4219 0.060 Uiso 1 1 calc R U
H30C H 1.2916 0.0893 0.4105 0.060 Uiso 1 1 calc R U
C31 C 1.1559(4) 0.2427(3) 0.32785(12) 0.0319(7) Uani 1 1 d . .
H31A H 1.2082 0.1943 0.2979 0.048 Uiso 1 1 calc R U
H31B H 1.2531 0.2664 0.3420 0.048 Uiso 1 1 calc R U
H31C H 1.0666 0.3123 0.3149 0.048 Uiso 1 1 calc R U
C32 C 0.4585(4) 0.3905(2) 0.24574(10) 0.0220(5) Uani 1 1 d . .
H32A H 0.3402 0.4084 0.2306 0.026 Uiso 1 1 calc R U
H32B H 0.4846 0.3082 0.2611 0.026 Uiso 1 1 calc R U
C33 C 0.6070(5) 0.4043(3) 0.20002(11) 0.0330(7) Uani 1 1 d . .
H33A H 0.5907 0.3657 0.1689 0.040 Uiso 1 1 calc R U
H33B H 0.5920 0.4884 0.1884 0.040 Uiso 1 1 calc R U
C34 C 0.7995(5) 0.3533(3) 0.21544(15) 0.0414(8) Uani 1 1 d . .
H34A H 0.8104 0.2708 0.2296 0.050 Uiso 1 1 calc R U
H34B H 0.8171 0.3956 0.2451 0.050 Uiso 1 1 calc R U
C35 C 0.9535(5) 0.3575(3) 0.17019(16) 0.0483(10) Uani 1 1 d . .
H35A H 1.0636 0.2976 0.1800 0.058 Uiso 1 1 calc R U
H35B H 0.9184 0.3362 0.1369 0.058 Uiso 1 1 calc R U
C36 C 1.0020(5) 0.4739(3) 0.15797(13) 0.0335(7) Uani 1 1 d . .
H36A H 0.8941 0.5331 0.1461 0.040 Uiso 1 1 calc R U
H36B H 1.0305 0.4974 0.1917 0.040 Uiso 1 1 calc R U
C37 C 1.1605(5) 0.4746(3) 0.11548(14) 0.0431(9) Uani 1 1 d . .
H37A H 1.2573 0.4030 0.1226 0.052 Uiso 1 1 calc R U
H37B H 1.1203 0.4705 0.0800 0.052 Uiso 1 1 calc R U
C38 C 1.2423(5) 0.5778(3) 0.11129(13) 0.0408(8) Uani 1 1 d . .
H38A H 1.2759 0.5853 0.1472 0.049 Uiso 1 1 calc R U
H38B H 1.1485 0.6492 0.1015 0.049 Uiso 1 1 calc R U
C39 C 1.4083(5) 0.5715(3) 0.07075(14) 0.0411(8) Uani 1 1 d . .
H39A H 1.4934 0.4941 0.0770 0.049 Uiso 1 1 calc R U
H39B H 1.3699 0.5764 0.0342 0.049 Uiso 1 1 calc R U
C40 C 1.5104(5) 0.6637(3) 0.07136(14) 0.0457(9) Uani 1 1 d . .
H40A H 1.4263 0.7413 0.0644 0.055 Uiso 1 1 calc R U
H40B H 1.5478 0.6597 0.1079 0.055 Uiso 1 1 calc R U
C41 C 1.6767(5) 0.6545(4) 0.03107(15) 0.0480(9) Uani 1 1 d . .
H41A H 1.7604 0.5770 0.0383 0.058 Uiso 1 1 calc R U
H41B H 1.6387 0.6573 -0.0053 0.058 Uiso 1 1 calc R U
C42 C 1.7818(6) 0.7455(4) 0.02986(16) 0.0503(10) Uani 1 1 d . .
H42A H 1.6981 0.8234 0.0234 0.060 Uiso 1 1 calc R U
H42B H 1.8239 0.7414 0.0658 0.060 Uiso 1 1 calc R U
C43 C 1.9438(5) 0.7352(4) -0.01190(16) 0.0532(10) Uani 1 1 d . .
H43A H 1.9014 0.7379 -0.0477 0.064 Uiso 1 1 calc R U
H43B H 2.0276 0.6576 -0.0051 0.064 Uiso 1 1 calc R U
C44 C 2.0500(6) 0.8260(4) -0.01455(16) 0.0507(10) Uani 1 1 d . .
H44A H 2.0912 0.8244 0.0213 0.061 Uiso 1 1 calc R U
H44B H 1.9674 0.9038 -0.0222 0.061 Uiso 1 1 calc R U
C45 C 2.2143(6) 0.8120(4) -0.05635(18) 0.0564(11) Uani 1 1 d . .
H45A H 2.2949 0.7332 -0.0494 0.068 Uiso 1 1 calc R U
H45B H 2.1725 0.8161 -0.0924 0.068 Uiso 1 1 calc R U
C46 C 2.3241(6) 0.9004(4) -0.0579(2) 0.0640(13) Uani 1 1 d . .
H46A H 2.3621 0.8992 -0.0217 0.077 Uiso 1 1 calc R U
H46B H 2.2466 0.9791 -0.0671 0.077 Uiso 1 1 calc R U
C47 C 2.4934(6) 0.8779(4) -0.0990(2) 0.0851(18) Uani 1 1 d . .
H47A H 2.5600 0.9377 -0.0983 0.128 Uiso 1 1 calc R U
H47B H 2.4567 0.8809 -0.1351 0.128 Uiso 1 1 calc R U
H47C H 2.5721 0.8007 -0.0897 0.128 Uiso 1 1 calc R U

loop_
_atom_site_aniso_label
_atom_site_aniso_U_11
_atom_site_aniso_U_22
_atom_site_aniso_U_33
_atom_site_aniso_U_23
_atom_site_aniso_U_13
_atom_site_aniso_U_12
N1 0.0219(11) 0.0182(10) 0.0172(10) -0.0036(8) -0.0015(8) 0.0003(8)
C2 0.0151(11) 0.0174(11) 0.0184(11) -0.0020(9) 0.0003(9) 0.0004(9)
N3 0.0222(11) 0.0197(10) 0.0202(10) -0.0009(8) -0.0011(9) -0.0021(9)
C4 0.0208(13) 0.0232(12) 0.0210(12) -0.0018(10) -0.0030(10) -0.0042(10)
S5 0.0261(3) 0.0184(3) 0.0238(3) -0.0047(2) -0.0057(3) 0.0025(3)
C6 0.0252(13) 0.0168(11) 0.0164(11) -0.0013(9) 0.0008(10) -0.0029(10)
C7 0.0233(13) 0.0183(11) 0.0168(11) -0.0009(9) -0.0001(9) -0.0039(10)
S8 0.0264(4) 0.0200(3) 0.0214(3) -0.0045(2) -0.0065(3) 0.0016(3)
C9 0.0157(12) 0.0159(11) 0.0208(12) 0.0011(9) -0.0025(9) 0.0014(9)
N10 0.0213(11) 0.0168(10) 0.0191(10) 0.0002(8) 0.0001(8) -0.0017(8)
C11 0.0216(12) 0.0171(11) 0.0152(11) -0.0005(9) 0.0016(9) -0.0042(9)
Si12 0.0160(3) 0.0180(3) 0.0210(3) -0.0007(3) -0.0016(3) -0.0039(3)
C13 0.0240(15) 0.0390(16) 0.0349(16) -0.0157(13) 0.0015(12) -0.0122(13)
C14 0.076(3) 0.075(3) 0.064(3) -0.039(2) 0.036(2) -0.061(3)
C15 0.043(2) 0.080(3) 0.087(3) -0.036(3) -0.038(2) 0.002(2)
C16 0.0283(15) 0.0249(13) 0.0300(15) 0.0048(11) 0.0001(12) -0.0081(12)
C17 0.051(2) 0.050(2) 0.0362(18) -0.0055(16) 0.0166(16) -0.0229(18)
C18 0.042(2) 0.0365(17) 0.056(2) -0.0055(16) 0.0056(17) -0.0237(16)
C19 0.0197(13) 0.0211(12) 0.0279(13) -0.0038(10) -0.0017(10) -0.0030(10)
C20 0.0295(17) 0.0286(15) 0.0459(19) -0.0056(14) 0.0045(14) 0.0077(13)
C21 0.0341(17) 0.0333(15) 0.0274(15) -0.0047(12) 0.0060(12) -0.0072(13)
Si22 0.0155(3) 0.0184(3) 0.0176(3) -0.0008(3) -0.0005(3) -0.0022(3)
C23 0.0252(15) 0.0362(16) 0.0285(14) -0.0108(12) -0.0002(11) -0.0110(12)
C24 0.056(2) 0.055(2) 0.049(2) -0.0198(18) 0.0103(18) -0.038(2)
C25 0.036(2) 0.064(2) 0.046(2) -0.0082(18) -0.0183(16) -0.0140(18)
C26 0.0199(13) 0.0248(13) 0.0215(12) 0.0024(10) 0.0004(10) -0.0037(10)
C27 0.0260(15) 0.0420(17) 0.0245(14) -0.0002(12) 0.0047(11) -0.0059(13)
C28 0.045(2) 0.0410(18) 0.0407(18) -0.0039(15) 0.0044(15) -0.0269(16)
C29 0.0184(12) 0.0203(12) 0.0238(13) -0.0026(10) -0.0004(10) -0.0024(10)
C30 0.0351(18) 0.0303(16) 0.0414(19) -0.0022(14) 0.0067(14) 0.0084(13)
C31 0.0345(17) 0.0322(15) 0.0272(14) -0.0050(12) 0.0083(12) -0.0095(13)
C32 0.0235(13) 0.0210(12) 0.0218(12) -0.0068(10) -0.0008(10) -0.0044(10)
C33 0.053(2) 0.0261(14) 0.0207(13) -0.0064(11) 0.0067(13) -0.0147(14)
C34 0.0345(18) 0.0380(18) 0.047(2) -0.0026(15) 0.0166(15) -0.0120(15)
C35 0.048(2) 0.0379(18) 0.055(2) -0.0127(17) 0.0251(18) -0.0163(17)
C36 0.0382(18) 0.0346(16) 0.0295(15) -0.0050(12) 0.0058(13) -0.0161(14)
C37 0.044(2) 0.054(2) 0.0367(18) -0.0168(16) 0.0168(15) -0.0268(18)
C38 0.051(2) 0.0460(19) 0.0310(16) -0.0075(14) 0.0097(15) -0.0280(17)
C39 0.0406(19) 0.053(2) 0.0342(17) -0.0141(15) 0.0140(14) -0.0246(17)
C40 0.056(2) 0.051(2) 0.0365(18) -0.0090(16) 0.0119(16) -0.0313(19)
C41 0.046(2) 0.061(2) 0.044(2) -0.0177(18) 0.0178(16) -0.0302(19)
C42 0.056(2) 0.059(2) 0.045(2) -0.0120(18) 0.0128(18) -0.035(2)
C43 0.049(2) 0.069(3) 0.050(2) -0.020(2) 0.0191(18) -0.035(2)
C44 0.051(2) 0.054(2) 0.053(2) -0.0074(18) 0.0124(18) -0.0306(19)
C45 0.048(2) 0.057(2) 0.065(3) -0.010(2) 0.019(2) -0.025(2)
C46 0.052(3) 0.055(3) 0.083(3) 0.005(2) 0.015(2) -0.026(2)
C47 0.048(3) 0.066(3) 0.125(5) 0.021(3) 0.027(3) -0.017(2)

loop_
_atom_type_symbol
_atom_type_description
_atom_type_scat_dispersion_real
_atom_type_scat_dispersion_imag
_atom_type_scat_source
C C 0.0033 0.0016 'International Tables Vol C Tables 4.2.6.8 and 6.1.1.4'
H H 0.0000 0.0000 'International Tables Vol C Tables 4.2.6.8 and 6.1.1.4'
N N 0.0061 0.0033 'International Tables Vol C Tables 4.2.6.8 and 6.1.1.4'
Si Si 0.0817 0.0704 'International Tables Vol C Tables 4.2.6.8 and 6.1.1.4'
S S 0.1246 0.1234 'International Tables Vol C Tables 4.2.6.8 and 6.1.1.4'

loop_
_geom_angle_atom_site_label_1
_geom_angle_atom_site_label_2
_geom_angle_atom_site_label_3
_geom_angle
C2 N1 C11 105.2(2)
C2 N1 C32 126.9(2)
C11 N1 C32 127.9(2)
N3 C2 N1 130.1(2)
N3 C2 C6 118.1(2)
N1 C2 C6 111.8(2)
C4 N3 C2 109.6(2)
N3 C4 S5 113.9(2)
N3 C4 Si12 124.7(2)
S5 C4 Si12 121.35(15)
C6 S5 C4 89.80(13)
C2 C6 C7 105.8(2)
C2 C6 S5 108.50(19)
C7 C6 S5 145.7(2)
C11 C7 C6 106.5(2)
C11 C7 S8 107.89(19)
C6 C7 S8 145.6(2)
C7 S8 C9 89.88(12)
N10 C9 S8 114.30(18)
N10 C9 Si22 122.73(19)
S8 C9 Si22 122.94(15)
C9 N10 C11 109.3(2)
N10 C11 N1 130.7(2)
N10 C11 C7 118.6(2)
N1 C11 C7 110.7(2)
C13 Si12 C4 105.62(13)
C13 Si12 C19 117.01(13)
C4 Si12 C19 106.47(12)
C13 Si12 C16 109.69(14)
C4 Si12 C16 108.52(13)
C19 Si12 C16 109.17(13)
C14 C13 C15 111.4(3)
C14 C13 Si12 114.2(2)
C15 C13 Si12 112.1(2)
C18 C16 C17 110.6(3)
C18 C16 Si12 111.9(2)
C17 C16 Si12 111.9(2)
C20 C19 C21 110.3(2)
C20 C19 Si12 113.2(2)
C21 C19 Si12 115.12(19)
C29 Si22 C9 105.27(12)
C29 Si22 C26 110.15(12)
C9 Si22 C26 107.53(12)
C29 Si22 C23 117.45(13)
C9 Si22 C23 106.88(13)
C26 Si22 C23 109.04(13)
C24 C23 C25 110.3(3)
C24 C23 Si22 114.8(2)
C25 C23 Si22 112.9(2)
C28 C26 C27 110.1(2)
C28 C26 Si22 112.3(2)
C27 C26 Si22 111.61(19)
C30 C29 C31 110.6(2)
C30 C29 Si22 113.4(2)
C31 C29 Si22 114.57(19)
N1 C32 C33 113.7(2)
C34 C33 C32 113.7(2)
C33 C34 C35 115.9(3)
C36 C35 C34 115.3(3)
C37 C36 C35 114.5(3)
C38 C37 C36 116.4(3)
C37 C38 C39 114.7(3)
C40 C39 C38 116.2(3)
C41 C40 C39 115.1(3)
C42 C41 C40 116.9(3)
C43 C42 C41 115.3(3)
C42 C43 C44 116.5(3)
C43 C44 C45 115.2(3)
C46 C45 C44 115.3(4)
C45 C46 C47 112.8(4)

loop_
_geom_bond_atom_site_label_1
_geom_bond_atom_site_label_2
_geom_bond_distance
N1 C2 1.374(3)
N1 C11 1.383(3)
N1 C32 1.460(3)
C2 N3 1.360(3)
C2 C6 1.387(3)
N3 C4 1.322(3)
C4 S5 1.772(3)
C4 Si12 1.884(3)
S5 C6 1.710(3)
C6 C7 1.418(4)
C7 C11 1.393(3)
C7 S8 1.711(3)
S8 C9 1.762(3)
C9 N10 1.323(3)
C9 Si22 1.884(2)
N10 C11 1.348(3)
Si12 C13 1.874(3)
Si12 C19 1.889(3)
Si12 C16 1.890(3)
C13 C14 1.520(5)
C13 C15 1.534(5)
C16 C18 1.533(4)
C16 C17 1.534(5)
C19 C20 1.531(4)
C19 C21 1.531(4)
Si22 C29 1.882(3)
Si22 C26 1.885(3)
Si22 C23 1.887(3)
C23 C24 1.527(4)
C23 C25 1.540(5)
C26 C28 1.533(4)
C26 C27 1.535(4)
C29 C30 1.526(4)
C29 C31 1.533(4)
C32 C33 1.528(4)
C33 C34 1.523(5)
C34 C35 1.529(4)
C35 C36 1.512(4)
C36 C37 1.505(4)
C37 C38 1.504(4)
C38 C39 1.508(4)
C39 C40 1.506(5)
C40 C41 1.504(5)
C41 C42 1.502(5)
C42 C43 1.501(5)
C43 C44 1.502(5)
C44 C45 1.513(5)
C45 C46 1.501(5)
C46 C47 1.529(6)
